data_1575230
loop_
_publ_author_name
'Adlbert, Lukas'
'Weber, Martin'
'Riesinger, Christoph'
'Seidl, Michael'
'Scheer, Manfred'

_publ_section_title
;
 A simple synthesis of group 2 anthracenides and their use as reducing
 agents for polypnictogen ligand complexes.
;
_journal_issue 34
_journal_name_full 'Chemical science'
_journal_page_first 15446
_journal_page_last 15454
_journal_paper_doi 10.1039/d5sc04242a
_journal_volume 16
_journal_year 2025
_chemical_formula_moiety '2(C11 H18 Fe P5), C12 H30 Mg O6, C4 H10 O2'
_chemical_formula_sum 'C38 H76 Fe2 Mg O8 P10'
_chemical_formula_weight 1106.69
_space_group_crystal_system monoclinic
_space_group_IT_number 14
_space_group_name_Hall '-P 2ybc'
_space_group_name_H-M_alt 'P 1 21/c 1'
_atom_sites_solution_hydrogens geom
_audit_creation_date 2025-01-13
_audit_creation_method
;
Olex2 1.5-alpha
(compiled 2025.01.10 svn.r16582094 for OlexSys, GUI svn.r7115)
;
_audit_update_record
;
2025-05-25 deposited with the CCDC.	2025-07-23 downloaded from the CCDC.
;
_cell_angle_alpha 90
_cell_angle_beta 95.224(5)
_cell_angle_gamma 90
_cell_formula_units_Z 4
_cell_length_a 10.5512(6)
_cell_length_b 14.2205(7)
_cell_length_c 37.349(2)
_cell_measurement_reflns_used 5897
_cell_measurement_temperature 122.98(11)
_cell_measurement_theta_max 71.3500
_cell_measurement_theta_min 3.2780
_cell_volume 5580.7(5)
_computing_cell_refinement 'CrysAlisPro 1.171.40.14a (Rigaku OD, 2018)'
_computing_data_collection 'CrysAlisPro 1.171.40.14a (Rigaku OD, 2018)'
_computing_data_reduction 'CrysAlisPro 1.171.40.14a (Rigaku OD, 2018)'
_computing_molecular_graphics 'Olex2 1.5-alpha (Dolomanov et al., 2009)'
_computing_publication_material 'Olex2 1.5-alpha (Dolomanov et al., 2009)'
_computing_structure_refinement 'SHELXL 2018/3 (Sheldrick, 2015)'
_computing_structure_solution 'SHELXT  (Sheldrick, 2015)'
_diffrn_ambient_temperature 122.98(11)
_diffrn_detector_area_resol_mean 4.1818
_diffrn_detector_type TitanS2
_diffrn_measured_fraction_theta_full 0.999
_diffrn_measured_fraction_theta_max 0.970
_diffrn_measurement_details
;
List of Runs (angles in degrees, time in seconds):

  # Type    Start    End  Width  t~exp~   \w     \q     \k     \f   Frames
#--------------------------------------------------------------------------
  1  \w   -121.00 -25.00   1.00   17.50    --  -43.14 -19.00-120.00   96
  2  \w      7.00  34.00   1.00   17.50    --  -43.14  19.00-180.00   27
  3  \w    -14.00  23.00   1.00   17.50    --  -43.14  38.00-150.00   37
  4  \w     62.00 110.00   1.00   17.50    --   43.14 178.00-120.00   48
  5  \w     97.00 160.00   1.00  140.00    --  104.50 125.00 150.00   63
  6  \w     31.00  56.00   1.00  140.00    --  104.50 -30.00  90.00   25
  7  \w     31.00  57.00   1.00  140.00    --  104.50 -30.00 120.00   26
  8  \w    105.00 173.00   1.00  140.00    --  104.50  77.00  30.00   68
  9  \w     35.00  67.00   1.00  140.00    --  104.50 -45.00 150.00   32
 10  \w     34.00  59.00   1.00  140.00    --  104.50 -45.00 120.00   25
 11  \w     31.00  56.00   1.00  140.00    --  104.50 -30.00-120.00   25
 12  \w     41.00  68.00   1.00  140.00    --  104.50 -45.00   0.00   27
 13  \w     51.00  77.00   1.00  140.00    --  104.50 -61.00-180.00   26
 14  \w     41.00  71.00   1.00  140.00    --  104.50 -45.00 -60.00   30
 15  \w     34.00 125.00   1.00  140.00    --  104.50 -77.00  90.00   91
 16  \w     36.00  68.00   1.00  140.00    --  104.50 -45.00 -90.00   32
 17  \w     31.00  56.00   1.00  140.00    --  104.50 -30.00  30.00   25
;
_diffrn_measurement_device 'four-circle diffractometer'
_diffrn_measurement_device_type 'GV1000, TitanS2'
_diffrn_measurement_method '\w scans'
_diffrn_radiation_type CuK\a
_diffrn_radiation_wavelength 1.54184
_diffrn_reflns_av_R_equivalents 0.0670
_diffrn_reflns_av_unetI/netI 0.0918
_diffrn_reflns_Laue_measured_fraction_full 0.999
_diffrn_reflns_Laue_measured_fraction_max 0.970
_diffrn_reflns_limit_h_max 13
_diffrn_reflns_limit_h_min -12
_diffrn_reflns_limit_k_max 16
_diffrn_reflns_limit_k_min -17
_diffrn_reflns_limit_l_max 24
_diffrn_reflns_limit_l_min -45
_diffrn_reflns_number 24832
_diffrn_reflns_point_group_measured_fraction_full 0.999
_diffrn_reflns_point_group_measured_fraction_max 0.970
_diffrn_reflns_theta_full 67.684
_diffrn_reflns_theta_max 74.069
_diffrn_reflns_theta_min 2.376
_exptl_absorpt_coefficient_mu 7.333
_exptl_absorpt_correction_T_max 0.713
_exptl_absorpt_correction_T_min 0.198
_exptl_absorpt_correction_type gaussian
_exptl_absorpt_process_details
;
CrysAlisPro 1.171.40.14a (Rigaku Oxford Diffraction, 2018)
Numerical absorption correction based on gaussian integration over
			a multifaceted crystal model
Empirical absorption correction using spherical harmonics,
 implemented in SCALE3 ABSPACK scaling algorithm.
;
_exptl_crystal_colour 'dark brown'
_exptl_crystal_colour_modifier dark
_exptl_crystal_colour_primary brown
_exptl_crystal_density_diffrn 1.317
_exptl_crystal_description irregular
_exptl_crystal_F_000 2328
_exptl_crystal_size_max 0.276
_exptl_crystal_size_mid 0.142
_exptl_crystal_size_min 0.127
_refine_diff_density_max 0.670
_refine_diff_density_min -0.639
_refine_diff_density_rms 0.078
_refine_ls_extinction_coef 0.00010(3)
_refine_ls_extinction_expression Fc^*^=kFc[1+0.001xFc^2^\l^3^/sin(2\q)]^-1/4^
_refine_ls_extinction_method 'SHELXL-2018/3 (Sheldrick 2018)'
_refine_ls_goodness_of_fit_ref 1.067
_refine_ls_hydrogen_treatment constr
_refine_ls_matrix_type full
_refine_ls_number_parameters 782
_refine_ls_number_reflns 10987
_refine_ls_number_restraints 526
_refine_ls_restrained_S_all 1.053
_refine_ls_R_factor_all 0.1007
_refine_ls_R_factor_gt 0.0723
_refine_ls_shift/su_max 0.004
_refine_ls_shift/su_mean 0.000
_refine_ls_structure_factor_coef Fsqd
_refine_ls_weighting_details 'w=1/[\s^2^(Fo^2^)+(0.0856P)^2^+2.1736P] where P=(Fo^2^+2Fc^2^)/3'
_refine_ls_weighting_scheme calc
_refine_ls_wR_factor_gt 0.1847
_refine_ls_wR_factor_ref 0.2191
_reflns_Friedel_coverage 0.000
_reflns_number_gt 7378
_reflns_number_total 10987
_reflns_threshold_expression 'I > 2\s(I)'
_cod_data_source_file d5sc04242a2.cif
_cod_data_source_block maw296_1mrun1abs
_cod_depositor_comments 'Adding full bibliography for 1575224--1575230.cif.'
_cod_database_code 1575230
_shelx_shelxl_version_number 2018/3
_chemical_oxdiff_formula C38H73Fe2MgO8P10
_shelx_space_group_comment
;
The symmetry employed for this shelxl refinement is uniquely defined
by the following loop, which should always be used as a source of
symmetry information in preference to the above space-group names.
They are only intended as comments.
;
_olex2_refinement_description
;
1. Fixed Uiso
 At 1.2 times of:
  All C(H,H) groups
 At 1.5 times of:
  All C(H,H,H) groups, All C(H,H,H,H,H,H) groups
2. Restrained distances
 P8-C18 \\sim P13-C18
 with sigma of 0.04
 P9-C18 \\sim P14-C18
 with sigma of 0.02
 P10-C18 \\sim P15-C18
 with sigma of 0.04
 P7-P6 \\sim P12-P11
 with sigma of 0.02
3. Uiso/Uaniso restraints and constraints
C1 \\sim C2 \\sim C4 \\sim C7 \\sim C11 \\sim C12 \\sim C27 \\sim C30 \\sim C35
\\sim C37 \\sim C39 \\sim C40 \\sim C41 \\sim C42 \\sim C43 \\sim C44 \\sim C45
\\sim C46 \\sim C47 \\sim C48: within 1.7A with sigma of 0.01 and sigma for
terminal atoms of 0.02 within 1.7A
C3 \\sim C5 \\sim C6 \\sim C9 \\sim C17 \\sim C21 \\sim C31 \\sim C32 \\sim C34
\\sim C36 \\sim C49 \\sim C50 \\sim C51 \\sim C52 \\sim C53 \\sim C54 \\sim C55
\\sim C56 \\sim C57 \\sim C58: within 1.7A with sigma of 0.01 and sigma for
terminal atoms of 0.02 within 1.7A
Uanis(C44) \\sim Ueq: with sigma of 0.01 and sigma for terminal atoms of 0.02
4. Others
 Sof(H18D)=Sof(H18E)=Sof(H18F)=Sof(P11)=Sof(P12)=Sof(P13)=Sof(P14)=Sof(P15)=1-
 FVAR(1)
 Sof(P6)=Sof(P7)=Sof(P8)=Sof(P9)=Sof(P10)=Sof(H18A)=Sof(H18B)=Sof(H18C)=FVAR(1)
 Sof(C39)=Sof(H39A)=Sof(H39B)=Sof(H39C)=Sof(C40)=Sof(C41)=Sof(C42)=Sof(C43)=
 Sof(H43A)=Sof(H43B)=Sof(H43C)=Sof(C44)=Sof(H44A)=Sof(H44B)=Sof(H44C)=Sof(C45)=
 Sof(C46)=Sof(C47)=Sof(H47A)=Sof(H47B)=Sof(H47C)=Sof(C48)=Sof(H48A)=Sof(H48B)=
 Sof(H48C)=1-FVAR(2)
 Sof(C1)=Sof(C2)=Sof(C4)=Sof(C7)=Sof(H7A)=Sof(H7B)=Sof(H7C)=Sof(C11)=Sof(C12)=
 Sof(C27)=Sof(H27A)=Sof(H27B)=Sof(H27C)=Sof(C30)=Sof(H30A)=Sof(H30B)=Sof(H30C)=
 Sof(C35)=Sof(H35A)=Sof(H35B)=Sof(H35C)=Sof(C37)=Sof(H37A)=Sof(H37B)=Sof(H37C)=
 FVAR(2)
 Sof(C50)=Sof(C54)=Sof(C49)=Sof(C52)=Sof(C51)=Sof(C53)=Sof(H53A)=Sof(H53B)=
 Sof(H53C)=Sof(C55)=Sof(H55A)=Sof(H55B)=Sof(H55C)=Sof(C56)=Sof(H56A)=Sof(H56B)=
 Sof(H56C)=Sof(C57)=Sof(H57A)=Sof(H57B)=Sof(H57C)=Sof(C58)=Sof(H58A)=Sof(H58B)=
 Sof(H58C)=1-FVAR(3)
 Sof(C3)=Sof(C5)=Sof(C6)=Sof(C9)=Sof(C17)=Sof(H17A)=Sof(H17B)=Sof(H17C)=
 Sof(C21)=Sof(C31)=Sof(H31A)=Sof(H31B)=Sof(H31C)=Sof(C32)=Sof(H32A)=Sof(H32B)=
 Sof(H32C)=Sof(C34)=Sof(H34A)=Sof(H34B)=Sof(H34C)=Sof(C36)=Sof(H36A)=Sof(H36B)=
 Sof(H36C)=FVAR(3)
5.a Secondary CH2 refined with riding coordinates:
 C10(H10A,H10B), C16(H16A,H16B), C19(H19A,H19B), C24(H24A,H24B), C25(H25A,
 H25B), C26(H26A,H26B), C28(H28A,H28B), C29(H29A,H29B)
5.b Fitted pentagon refined as free rotating group:
 C50(C54,C49,C52,C51)
5.c Idealised Me refined as rotating group:
 C7(H7A,H7B,H7C), C8(H8A,H8B,H8C), C13(H13A,H13B,H13C), C14(H14A,H14B,H14C),
 C15(H15A,H15B,H15C), C17(H17A,H17B,H17C), C18(H18D,H18E,H18F), C18(H18A,H18B,
 H18C), C20(H20A,H20B,H20C), C22(H22A,H22B,H22C), C23(H23A,H23B,H23C), C27(H27A,
 H27B,H27C), C30(H30A,H30B,H30C), C31(H31A,H31B,H31C), C32(H32A,H32B,H32C),
 C33(H33A,H33B,H33C), C34(H34A,H34B,H34C), C35(H35A,H35B,H35C), C36(H36A,H36B,
 H36C), C37(H37A,H37B,H37C), C38(H38A,H38B,H38C), C39(H39A,H39B,H39C), C43(H43A,
 H43B,H43C), C44(H44A,H44B,H44C), C47(H47A,H47B,H47C), C48(H48A,H48B,H48C),
 C53(H53A,H53B,H53C), C55(H55A,H55B,H55C), C56(H56A,H56B,H56C), C57(H57A,H57B,
 H57C), C58(H58A,H58B,H58C)
;
_olex2_submission_special_instructions 'No special instructions were received'
_oxdiff_exptl_absorpt_empirical_details
;
Empirical correction (ABSPACK) includes:
- Absorption correction using spherical harmonics
- Frame scaling
;
_oxdiff_exptl_absorpt_empirical_full_max 2.599
_oxdiff_exptl_absorpt_empirical_full_min 0.519

loop_
_space_group_symop_operation_xyz
'x, y, z'
'-x, y+1/2, -z+1/2'
'-x, -y, -z'
'x, -y-1/2, z-1/2'

loop_
_atom_site_label
_atom_site_type_symbol
_atom_site_fract_x
_atom_site_fract_y
_atom_site_fract_z
_atom_site_U_iso_or_equiv
_atom_site_adp_type
_atom_site_occupancy
_atom_site_site_symmetry_order
_atom_site_calc_flag
_atom_site_refinement_flags_posn
_atom_site_refinement_flags_adp
_atom_site_refinement_flags_occupancy
_atom_site_disorder_assembly
_atom_site_disorder_group
Fe1 Fe 1.26755(8) 1.04011(5) 0.28615(2) 0.0472(2) Uani 1 1 d . . . . .
Fe2 Fe 0.79631(9) 0.78629(6) 0.47246(2) 0.0567(2) Uani 1 1 d . . . . .
Mg1 Mg 0.27163(15) 0.52210(11) 0.36413(4) 0.0460(4) Uani 1 1 d . . . . .
P1 P 0.75633(18) 0.68206(11) 0.42530(4) 0.0667(4) Uani 1 1 d . . . . .
P2 P 0.60627(16) 0.70631(12) 0.45945(5) 0.0700(4) Uani 1 1 d . . . . .
P3 P 0.7010(2) 0.68982(12) 0.51164(5) 0.0772(5) Uani 1 1 d . . . . .
P4 P 0.88794(16) 0.58193(12) 0.45329(5) 0.0715(4) Uani 1 1 d . . . . .
P5 P 0.8912(2) 0.65825(12) 0.50308(5) 0.0798(5) Uani 1 1 d . . . . .
P6 P 1.1406(6) 1.1735(5) 0.28899(19) 0.0706(15) Uani 0.741(4) 1 d D . P A 1
P7 P 1.3416(3) 1.19276(18) 0.29849(10) 0.0650(7) Uani 0.741(4) 1 d D . P A 1
P8 P 1.41566(18) 1.12130(14) 0.25496(5) 0.0572(6) Uani 0.741(4) 1 d D . P A 1
P9 P 1.2770(3) 1.13165(17) 0.20879(7) 0.0637(6) Uani 0.741(4) 1 d D . P A 1
P10 P 1.1229(2) 1.09076(16) 0.24046(7) 0.0681(8) Uani 0.741(4) 1 d D . P A 1
O1 O 0.3364(3) 0.5462(3) 0.41687(9) 0.0528(8) Uani 1 1 d . . . . .
O2 O 0.4418(4) 0.4516(3) 0.36696(10) 0.0590(9) Uani 1 1 d . . . . .
O3 O 0.2493(4) 0.5136(3) 0.30875(9) 0.0570(9) Uani 1 1 d . . . . .
O4 O 0.1689(4) 0.4000(3) 0.37216(10) 0.0620(9) Uani 1 1 d . . . . .
O5 O 0.3333(4) 0.6535(3) 0.34868(11) 0.0656(10) Uani 1 1 d . . . . .
O6 O 0.0907(4) 0.5748(3) 0.36929(10) 0.0604(9) Uani 1 1 d . . . . .
O7 O -0.2143(5) 0.2842(4) 0.36537(14) 0.0864(14) Uani 1 1 d . . . . .
C1 C 1.350(2) 0.9057(11) 0.2848(6) 0.047(2) Uani 0.662(19) 1 d . U P A 1
C2 C 1.2135(13) 0.8940(9) 0.2838(3) 0.050(2) Uani 0.662(19) 1 d . U P A 1
O8 O -0.3654(6) 0.2316(5) 0.4222(2) 0.116(2) Uani 1 1 d . . . . .
C3 C 0.8543(11) 0.8997(7) 0.4441(2) 0.0610(17) Uani 0.797(13) 1 d . U P B 1
C4 C 1.3918(13) 0.9551(9) 0.3164(4) 0.054(2) Uani 0.662(19) 1 d . U P A 1
C5 C 0.8792(8) 0.8921(6) 0.5059(2) 0.0553(16) Uani 0.797(13) 1 d . U P B 1
C6 C 0.7478(10) 0.9161(8) 0.4942(3) 0.0612(18) Uani 0.797(13) 1 d . U P B 1
C7 C 1.429(2) 0.8649(10) 0.2565(7) 0.053(3) Uani 0.662(19) 1 d . U P A 1
H7A H 1.383802 0.872670 0.232670 0.079 Uiso 0.662(19) 1 calc R U P A 1
H7B H 1.444209 0.797845 0.261344 0.079 Uiso 0.662(19) 1 calc R U P A 1
H7C H 1.511234 0.897788 0.257378 0.079 Uiso 0.662(19) 1 calc R U P A 1
C8 C 0.2660(7) 0.5771(5) 0.44536(16) 0.0696(16) Uani 1 1 d . . . . .
H8A H 0.191639 0.612994 0.435453 0.104 Uiso 1 1 calc R U . . .
H8B H 0.320029 0.617145 0.461751 0.104 Uiso 1 1 calc R U . . .
H8C H 0.237819 0.522455 0.458522 0.104 Uiso 1 1 calc R U . . .
C9 C 0.7324(11) 0.9208(9) 0.4567(3) 0.0646(19) Uani 0.797(13) 1 d . U P B 1
C10 C 0.4430(6) 0.4872(5) 0.42926(16) 0.0665(14) Uani 1 1 d . . . . .
H10A H 0.412338 0.425339 0.437058 0.080 Uiso 1 1 calc R U . . .
H10B H 0.492912 0.517026 0.449948 0.080 Uiso 1 1 calc R U . . .
C11 C 1.2806(15) 0.9762(8) 0.3355(3) 0.056(2) Uani 0.662(19) 1 d . U P A 1
C12 C 1.1727(13) 0.9379(7) 0.3154(3) 0.055(2) Uani 0.662(19) 1 d . U P A 1
C13 C 0.1878(7) 0.4412(5) 0.28659(17) 0.0726(16) Uani 1 1 d . . . . .
H13A H 0.171522 0.386618 0.301503 0.109 Uiso 1 1 calc R U . . .
H13B H 0.243067 0.422614 0.268088 0.109 Uiso 1 1 calc R U . . .
H13C H 0.107054 0.465117 0.275072 0.109 Uiso 1 1 calc R U . . .
C14 C 0.2171(8) 0.3090(4) 0.38249(18) 0.0784(19) Uani 1 1 d . . . . .
H14A H 0.303407 0.302020 0.375155 0.118 Uiso 1 1 calc R U . . .
H14B H 0.161836 0.260566 0.370764 0.118 Uiso 1 1 calc R U . . .
H14C H 0.218993 0.302209 0.408648 0.118 Uiso 1 1 calc R U . . .
C15 C 0.8063(6) 0.4673(4) 0.45785(18) 0.0677(15) Uani 1 1 d . . . . .
H15A H 0.857451 0.427542 0.475052 0.101 Uiso 1 1 calc R U . . .
H15B H 0.795774 0.435861 0.434417 0.101 Uiso 1 1 calc R U . . .
H15C H 0.722506 0.477985 0.466501 0.101 Uiso 1 1 calc R U . . .
C16 C 0.0478(6) 0.4179(5) 0.38595(18) 0.0724(16) Uani 1 1 d . . . . .
H16A H 0.059520 0.430761 0.412089 0.087 Uiso 1 1 calc R U . . .
H16B H -0.009160 0.362914 0.381788 0.087 Uiso 1 1 calc R U . . .
C17 C 0.6465(14) 0.9426(14) 0.5175(6) 0.076(3) Uani 0.797(13) 1 d . U P B 1
H17A H 0.562863 0.928479 0.505034 0.115 Uiso 0.797(13) 1 calc R U P B 1
H17B H 0.652208 1.009957 0.522882 0.115 Uiso 0.797(13) 1 calc R U P B 1
H17C H 0.657598 0.906686 0.539979 0.115 Uiso 0.797(13) 1 calc R U P B 1
C18 C 1.2532(7) 1.2592(5) 0.1963(2) 0.081(2) Uani 1 1 d D . . . .
H18D H 1.164496 1.264490 0.201906 0.121 Uiso 0.259(4) 1 calc R U P A 2
H18E H 1.255423 1.245514 0.170639 0.121 Uiso 0.259(4) 1 calc R U P A 2
H18F H 1.297531 1.318609 0.202071 0.121 Uiso 0.259(4) 1 calc R U P A 2
H18A H 1.212940 1.291938 0.215388 0.121 Uiso 0.741(4) 1 calc R U P A 1
H18B H 1.198352 1.263908 0.173719 0.121 Uiso 0.741(4) 1 calc R U P A 1
H18C H 1.335764 1.288208 0.193250 0.121 Uiso 0.741(4) 1 calc R U P A 1
C19 C 0.5256(6) 0.4745(5) 0.39833(17) 0.0689(15) Uani 1 1 d . . . . .
H19A H 0.572827 0.533107 0.394298 0.083 Uiso 1 1 calc R U . . .
H19B H 0.587784 0.423167 0.403759 0.083 Uiso 1 1 calc R U . . .
C20 C 0.4015(8) 0.7245(5) 0.3702(2) 0.084(2) Uani 1 1 d . . . . .
H20A H 0.387188 0.715448 0.395505 0.125 Uiso 1 1 calc R U . . .
H20B H 0.371063 0.786865 0.362288 0.125 Uiso 1 1 calc R U . . .
H20C H 0.492684 0.719314 0.367349 0.125 Uiso 1 1 calc R U . . .
C21 C 0.9426(9) 0.8797(7) 0.4732(3) 0.068(2) Uani 0.797(13) 1 d . U P B 1
C22 C 0.0409(7) 0.6647(5) 0.3586(2) 0.0788(19) Uani 1 1 d . . . . .
H22A H 0.108446 0.711988 0.361983 0.118 Uiso 1 1 calc R U . . .
H22B H -0.028409 0.681257 0.373183 0.118 Uiso 1 1 calc R U . . .
H22C H 0.008295 0.662669 0.333149 0.118 Uiso 1 1 calc R U . . .
C23 C 0.5124(7) 0.4175(6) 0.33839(19) 0.0784(18) Uani 1 1 d . . . . .
H23A H 0.453194 0.392720 0.318918 0.118 Uiso 1 1 calc R U . . .
H23B H 0.570304 0.367407 0.347574 0.118 Uiso 1 1 calc R U . . .
H23C H 0.561727 0.469171 0.329219 0.118 Uiso 1 1 calc R U . . .
C24 C -0.0081(6) 0.5032(5) 0.3658(2) 0.0742(17) Uani 1 1 d . . . . .
H24A H -0.030827 0.487697 0.340146 0.089 Uiso 1 1 calc R U . . .
H24B H -0.085400 0.525225 0.376378 0.089 Uiso 1 1 calc R U . . .
C25 C 0.3562(8) 0.6590(5) 0.31209(18) 0.081(2) Uani 1 1 d . . . . .
H25A H 0.445606 0.641340 0.309487 0.097 Uiso 1 1 calc R U . . .
H25B H 0.343824 0.724710 0.303707 0.097 Uiso 1 1 calc R U . . .
C26 C -0.2407(7) 0.2016(6) 0.4189(2) 0.085(2) Uani 1 1 d . . . . .
H26A H -0.226867 0.139570 0.430683 0.101 Uiso 1 1 calc R U . . .
H26B H -0.180036 0.246821 0.431244 0.101 Uiso 1 1 calc R U . . .
C27 C 1.1269(16) 0.8413(11) 0.2564(4) 0.070(3) Uani 0.662(19) 1 d . U P A 1
H27A H 1.038277 0.858670 0.258903 0.105 Uiso 0.662(19) 1 calc R U P A 1
H27B H 1.137763 0.773522 0.260206 0.105 Uiso 0.662(19) 1 calc R U P A 1
H27C H 1.148451 0.857592 0.232155 0.105 Uiso 0.662(19) 1 calc R U P A 1
C28 C -0.2166(8) 0.1943(5) 0.3806(2) 0.089(2) Uani 1 1 d . . . . .
H28A H -0.134156 0.162454 0.378567 0.107 Uiso 1 1 calc R U . . .
H28B H -0.284401 0.156196 0.367534 0.107 Uiso 1 1 calc R U . . .
C29 C 0.2718(7) 0.5975(6) 0.28970(17) 0.080(2) Uani 1 1 d . . . . .
H29A H 0.190036 0.629964 0.283013 0.096 Uiso 1 1 calc R U . . .
H29B H 0.310968 0.581981 0.267341 0.096 Uiso 1 1 calc R U . . .
C30 C 1.5304(17) 0.9781(11) 0.3286(5) 0.070(3) Uani 0.662(19) 1 d . U P A 1
H30A H 1.573940 0.998533 0.307871 0.105 Uiso 0.662(19) 1 calc R U P A 1
H30B H 1.572552 0.921989 0.339243 0.105 Uiso 0.662(19) 1 calc R U P A 1
H30C H 1.533631 1.028585 0.346538 0.105 Uiso 0.662(19) 1 calc R U P A 1
C31 C 0.6159(16) 0.9499(12) 0.4321(4) 0.078(3) Uani 0.797(13) 1 d . U P B 1
H31A H 0.610522 0.911354 0.410226 0.117 Uiso 0.797(13) 1 calc R U P B 1
H31B H 0.623280 1.016319 0.425583 0.117 Uiso 0.797(13) 1 calc R U P B 1
H31C H 0.539115 0.940707 0.444548 0.117 Uiso 0.797(13) 1 calc R U P B 1
C32 C 0.9314(10) 0.8806(7) 0.5444(3) 0.072(2) Uani 0.797(13) 1 d . U P B 1
H32A H 0.861032 0.878810 0.559758 0.108 Uiso 0.797(13) 1 calc R U P B 1
H32B H 0.987433 0.933693 0.551400 0.108 Uiso 0.797(13) 1 calc R U P B 1
H32C H 0.979800 0.821832 0.547036 0.108 Uiso 0.797(13) 1 calc R U P B 1
C33 C -0.2011(10) 0.2797(9) 0.3290(2) 0.114(3) Uani 1 1 d . . . . .
H33A H -0.264321 0.236057 0.317595 0.171 Uiso 1 1 calc R U . . .
H33B H -0.115413 0.257429 0.325270 0.171 Uiso 1 1 calc R U . . .
H33C H -0.214210 0.342321 0.318404 0.171 Uiso 1 1 calc R U . . .
C34 C 0.8865(14) 0.9024(8) 0.4053(3) 0.083(3) Uani 0.797(13) 1 d . U P B 1
H34A H 0.963923 0.865711 0.402932 0.125 Uiso 0.797(13) 1 calc R U P B 1
H34B H 0.900434 0.967682 0.398211 0.125 Uiso 0.797(13) 1 calc R U P B 1
H34C H 0.815942 0.875539 0.389703 0.125 Uiso 0.797(13) 1 calc R U P B 1
C35 C 1.0382(13) 0.9424(10) 0.3247(4) 0.081(4) Uani 0.662(19) 1 d . U P A 1
H35A H 1.026313 0.999154 0.338923 0.122 Uiso 0.662(19) 1 calc R U P A 1
H35B H 1.019374 0.886733 0.338719 0.122 Uiso 0.662(19) 1 calc R U P A 1
H35C H 0.980676 0.944418 0.302581 0.122 Uiso 0.662(19) 1 calc R U P A 1
C36 C 1.0807(9) 0.8557(7) 0.4728(3) 0.088(3) Uani 0.797(13) 1 d . U P B 1
H36A H 1.109746 0.821888 0.494902 0.132 Uiso 0.797(13) 1 calc R U P B 1
H36B H 1.130244 0.913665 0.471312 0.132 Uiso 0.797(13) 1 calc R U P B 1
H36C H 1.092594 0.815911 0.451946 0.132 Uiso 0.797(13) 1 calc R U P B 1
C37 C 1.2848(17) 1.0235(11) 0.3718(4) 0.077(3) Uani 0.662(19) 1 d . U P A 1
H37A H 1.354000 1.069735 0.374009 0.115 Uiso 0.662(19) 1 calc R U P A 1
H37B H 1.299429 0.976208 0.390831 0.115 Uiso 0.662(19) 1 calc R U P A 1
H37C H 1.203629 1.055411 0.374218 0.115 Uiso 0.662(19) 1 calc R U P A 1
C38 C -0.3908(13) 0.2371(9) 0.4589(3) 0.149(5) Uani 1 1 d . . . . .
H38A H -0.482016 0.247586 0.460323 0.223 Uiso 1 1 calc R U . . .
H38B H -0.342584 0.289402 0.470525 0.223 Uiso 1 1 calc R U . . .
H38C H -0.365359 0.178171 0.471090 0.223 Uiso 1 1 calc R U . . .
P11 P 1.0624(6) 1.0975(4) 0.2606(2) 0.0676(19) Uani 0.259(4) 1 d D . P A 2
P12 P 1.170(2) 1.1806(15) 0.2966(6) 0.083(6) Uani 0.259(4) 1 d D . P A 2
P13 P 1.3524(9) 1.1838(5) 0.2794(3) 0.069(2) Uani 0.259(4) 1 d D . P A 2
P14 P 1.3287(6) 1.1676(5) 0.22191(19) 0.0573(16) Uani 0.259(4) 1 d D . P A 2
P15 P 1.1996(6) 1.0515(3) 0.22488(12) 0.0529(18) Uani 0.259(4) 1 d D . P A 2
C39 C 1.342(3) 1.0487(19) 0.3734(6) 0.068(5) Uani 0.338(19) 1 d . U P A 2
H39A H 1.412694 1.092797 0.371896 0.102 Uiso 0.338(19) 1 calc R U P A 2
H39B H 1.360980 1.006593 0.393954 0.102 Uiso 0.338(19) 1 calc R U P A 2
H39C H 1.263856 1.083867 0.376499 0.102 Uiso 0.338(19) 1 calc R U P A 2
C40 C 1.213(3) 0.9525(16) 0.3256(7) 0.053(3) Uani 0.338(19) 1 d . U P A 2
C41 C 1.324(3) 0.9913(18) 0.3391(7) 0.055(3) Uani 0.338(19) 1 d . U P A 2
C42 C 1.424(3) 0.9735(18) 0.3166(8) 0.052(3) Uani 0.338(19) 1 d . U P A 2
C43 C 1.557(3) 1.003(3) 0.3213(10) 0.073(6) Uani 0.338(19) 1 d . U P A 2
H43A H 1.593071 1.001636 0.298031 0.110 Uiso 0.338(19) 1 calc R U P A 2
H43B H 1.605047 0.960405 0.338065 0.110 Uiso 0.338(19) 1 calc R U P A 2
H43C H 1.562278 1.067254 0.330954 0.110 Uiso 0.338(19) 1 calc R U P A 2
C44 C 1.434(5) 0.890(2) 0.2575(13) 0.050(5) Uani 0.338(19) 1 d . U P A 2
H44A H 1.374955 0.871619 0.236967 0.074 Uiso 0.338(19) 1 calc R U P A 2
H44B H 1.487858 0.835664 0.265163 0.074 Uiso 0.338(19) 1 calc R U P A 2
H44C H 1.488397 0.941369 0.250475 0.074 Uiso 0.338(19) 1 calc R U P A 2
C45 C 1.363(4) 0.920(2) 0.2874(13) 0.048(3) Uani 0.338(19) 1 d . U P A 2
C46 C 1.232(3) 0.904(2) 0.2938(7) 0.050(3) Uani 0.338(19) 1 d . U P A 2
C47 C 1.144(3) 0.848(2) 0.2697(8) 0.064(5) Uani 0.338(19) 1 d . U P A 2
H47A H 1.069107 0.885617 0.261850 0.096 Uiso 0.338(19) 1 calc R U P A 2
H47B H 1.117770 0.791798 0.282403 0.096 Uiso 0.338(19) 1 calc R U P A 2
H47C H 1.186964 0.828474 0.248658 0.096 Uiso 0.338(19) 1 calc R U P A 2
C48 C 1.084(3) 0.953(2) 0.3418(8) 0.077(5) Uani 0.338(19) 1 d . U P A 2
H48A H 1.084996 1.000877 0.360754 0.115 Uiso 0.338(19) 1 calc R U P A 2
H48B H 1.068347 0.891133 0.352075 0.115 Uiso 0.338(19) 1 calc R U P A 2
H48C H 1.015805 0.967579 0.322970 0.115 Uiso 0.338(19) 1 calc R U P A 2
C50 C 0.776(3) 0.925(3) 0.4901(10) 0.063(3) Uani 0.203(13) 1 d G U P B 2
C54 C 0.903(3) 0.889(2) 0.4941(8) 0.063(3) Uani 0.203(13) 1 d G U P B 2
C49 C 0.942(3) 0.874(2) 0.4592(9) 0.063(3) Uani 0.203(13) 1 d G U P B 2
C52 C 0.841(4) 0.900(3) 0.4337(8) 0.063(3) Uani 0.203(13) 1 d G U P B 2
C51 C 0.738(3) 0.932(4) 0.4527(12) 0.063(3) Uani 0.203(13) 1 d G U P B 2
C53 C 0.594(6) 0.940(5) 0.4408(16) 0.070(6) Uani 0.203(13) 1 d . U P B 2
H53A H 0.563065 0.880019 0.430522 0.105 Uiso 0.203(13) 1 calc R U P B 2
H53B H 0.580823 0.989597 0.422593 0.105 Uiso 0.203(13) 1 calc R U P B 2
H53C H 0.548182 0.955716 0.461568 0.105 Uiso 0.203(13) 1 calc R U P B 2
C55 C 0.831(4) 0.896(3) 0.3964(10) 0.061(6) Uani 0.203(13) 1 d . U P B 2
H55A H 0.873701 0.839131 0.388872 0.092 Uiso 0.203(13) 1 calc R U P B 2
H55B H 0.871311 0.951544 0.386912 0.092 Uiso 0.203(13) 1 calc R U P B 2
H55C H 0.740971 0.894128 0.387232 0.092 Uiso 0.203(13) 1 calc R U P B 2
C56 C 0.679(6) 0.935(6) 0.520(2) 0.068(6) Uani 0.203(13) 1 d . U P B 2
H56A H 0.596824 0.908206 0.511726 0.102 Uiso 0.203(13) 1 calc R U P B 2
H56B H 0.669076 1.001601 0.526165 0.102 Uiso 0.203(13) 1 calc R U P B 2
H56C H 0.713343 0.901271 0.542190 0.102 Uiso 0.203(13) 1 calc R U P B 2
C57 C 1.076(4) 0.849(3) 0.4391(15) 0.095(8) Uani 0.203(13) 1 d . U P B 2
H57A H 1.107760 0.906756 0.428531 0.142 Uiso 0.203(13) 1 calc R U P B 2
H57B H 1.056668 0.802390 0.420123 0.142 Uiso 0.203(13) 1 calc R U P B 2
H57C H 1.141166 0.824226 0.456962 0.142 Uiso 0.203(13) 1 calc R U P B 2
C58 C 0.984(4) 0.881(3) 0.5320(10) 0.074(6) Uani 0.203(13) 1 d . U P B 2
H58A H 0.939219 0.840634 0.548031 0.110 Uiso 0.203(13) 1 calc R U P B 2
H58B H 0.995284 0.943743 0.542693 0.110 Uiso 0.203(13) 1 calc R U P B 2
H58C H 1.067376 0.853749 0.528719 0.110 Uiso 0.203(13) 1 calc R U P B 2

loop_
_atom_site_aniso_label
_atom_site_aniso_U_11
_atom_site_aniso_U_22
_atom_site_aniso_U_33
_atom_site_aniso_U_23
_atom_site_aniso_U_13
_atom_site_aniso_U_12
Fe1 0.0610(5) 0.0362(4) 0.0453(4) 0.0065(3) 0.0093(3) 0.0017(3)
Fe2 0.0814(6) 0.0423(4) 0.0454(4) -0.0014(3) 0.0007(4) -0.0042(4)
Mg1 0.0540(9) 0.0403(8) 0.0438(8) 0.0034(6) 0.0044(6) 0.0043(6)
P1 0.0978(12) 0.0534(8) 0.0489(7) -0.0039(6) 0.0067(7) -0.0060(8)
P2 0.0672(9) 0.0544(8) 0.0876(11) -0.0025(7) 0.0023(7) 0.0085(7)
P3 0.1165(14) 0.0550(8) 0.0633(9) 0.0064(7) 0.0249(9) 0.0011(9)
P4 0.0627(9) 0.0594(9) 0.0933(12) -0.0134(8) 0.0119(8) 0.0001(7)
P5 0.0968(13) 0.0559(9) 0.0800(11) -0.0038(7) -0.0280(9) 0.0066(8)
P6 0.066(2) 0.0547(18) 0.095(4) 0.019(2) 0.029(3) 0.0142(14)
P7 0.0801(15) 0.0475(11) 0.0668(17) -0.0035(12) 0.0039(14) -0.0091(9)
P8 0.0521(10) 0.0580(11) 0.0627(11) 0.0153(8) 0.0123(8) -0.0017(8)
P9 0.0811(15) 0.0500(12) 0.0598(13) 0.0096(10) 0.0054(11) -0.0030(11)
P10 0.0609(14) 0.0569(12) 0.0838(17) 0.0172(12) -0.0074(13) -0.0127(11)
O1 0.0575(19) 0.055(2) 0.0449(18) 0.0041(14) 0.0026(14) -0.0016(16)
O2 0.064(2) 0.059(2) 0.054(2) 0.0007(16) 0.0024(16) 0.0099(18)
O3 0.069(2) 0.055(2) 0.0472(19) 0.0032(15) 0.0042(15) 0.0060(17)
O4 0.079(3) 0.046(2) 0.061(2) -0.0022(16) 0.0098(18) -0.0106(18)
O5 0.078(3) 0.052(2) 0.066(2) 0.0137(17) 0.0019(19) -0.0116(19)
O6 0.060(2) 0.057(2) 0.065(2) 0.0035(17) 0.0071(17) 0.0058(17)
O7 0.076(3) 0.091(4) 0.091(4) 0.014(3) 0.001(2) 0.007(3)
C1 0.058(5) 0.032(5) 0.050(4) 0.001(4) -0.002(3) 0.006(4)
C2 0.060(4) 0.032(3) 0.056(5) 0.003(4) -0.003(4) -0.012(3)
O8 0.092(4) 0.116(5) 0.141(6) 0.029(4) 0.009(4) 0.021(4)
C3 0.088(4) 0.049(3) 0.046(4) 0.001(3) 0.008(4) -0.008(3)
C4 0.066(5) 0.042(4) 0.052(3) 0.006(3) -0.004(4) -0.007(4)
C5 0.072(4) 0.047(3) 0.047(3) -0.009(3) 0.007(3) -0.004(3)
C6 0.080(4) 0.048(3) 0.054(3) -0.002(3) 0.001(3) -0.004(3)
C7 0.064(5) 0.029(7) 0.067(5) -0.009(6) 0.007(4) 0.005(7)
C8 0.080(4) 0.076(4) 0.055(3) -0.017(3) 0.020(3) -0.014(3)
C9 0.086(4) 0.050(4) 0.057(4) 0.005(3) 0.005(3) 0.004(3)
C10 0.071(4) 0.064(3) 0.062(3) 0.010(3) -0.006(3) 0.006(3)
C11 0.074(6) 0.045(4) 0.048(4) 0.003(3) 0.005(5) -0.008(4)
C12 0.068(5) 0.044(4) 0.051(4) 0.007(3) 0.008(4) -0.011(4)
C13 0.093(5) 0.063(4) 0.059(3) -0.011(3) -0.006(3) 0.010(3)
C14 0.117(6) 0.046(3) 0.071(4) 0.003(3) 0.006(4) -0.011(3)
C15 0.066(3) 0.052(3) 0.083(4) -0.002(3) -0.002(3) 0.012(3)
C16 0.075(4) 0.071(4) 0.073(4) -0.004(3) 0.017(3) -0.018(3)
C17 0.093(9) 0.059(6) 0.077(7) -0.002(5) 0.007(7) 0.013(6)
C18 0.084(4) 0.059(4) 0.094(5) 0.035(3) -0.020(3) -0.016(3)
C19 0.060(3) 0.075(4) 0.070(4) -0.002(3) -0.006(3) 0.005(3)
C20 0.105(5) 0.049(3) 0.094(5) 0.013(3) -0.010(4) -0.014(3)
C21 0.079(4) 0.056(3) 0.068(5) -0.012(4) 0.011(4) -0.006(3)
C22 0.073(4) 0.070(4) 0.095(5) 0.018(3) 0.015(3) 0.025(3)
C23 0.076(4) 0.082(5) 0.079(4) -0.008(3) 0.017(3) 0.028(4)
C24 0.058(3) 0.079(4) 0.086(4) -0.003(3) 0.009(3) -0.007(3)
C25 0.103(5) 0.071(4) 0.074(4) 0.014(3) 0.037(4) -0.008(4)
C26 0.080(4) 0.067(4) 0.107(6) 0.014(4) 0.006(4) 0.005(3)
C27 0.072(6) 0.046(5) 0.086(9) -0.014(6) -0.023(7) -0.014(5)
C28 0.097(5) 0.061(4) 0.108(6) 0.000(4) -0.002(4) -0.001(4)
C29 0.096(5) 0.083(5) 0.059(4) 0.026(3) -0.004(3) -0.019(4)
C30 0.073(8) 0.061(7) 0.071(7) 0.004(5) -0.016(6) 0.000(6)
C31 0.103(8) 0.065(6) 0.064(7) 0.017(5) -0.006(5) -0.003(5)
C32 0.078(6) 0.070(5) 0.065(5) -0.013(4) -0.007(4) -0.008(4)
C33 0.107(7) 0.142(9) 0.091(6) -0.001(6) 0.002(5) 0.024(6)
C34 0.121(8) 0.071(5) 0.060(6) -0.005(4) 0.014(5) -0.023(6)
C35 0.079(7) 0.081(7) 0.088(8) 0.011(6) 0.032(6) -0.021(6)
C36 0.074(5) 0.071(5) 0.121(7) -0.016(5) 0.019(5) -0.012(4)
C37 0.108(9) 0.078(7) 0.047(5) 0.002(5) 0.011(6) -0.008(6)
C38 0.183(12) 0.135(10) 0.142(10) 0.045(8) 0.085(9) 0.040(9)
P11 0.053(3) 0.047(3) 0.102(5) 0.017(3) 0.008(3) 0.004(2)
P12 0.125(16) 0.051(6) 0.071(6) 0.006(4) 0.000(7) 0.030(8)
P13 0.091(5) 0.046(3) 0.064(5) 0.015(4) -0.027(4) -0.028(3)
P14 0.060(3) 0.047(3) 0.064(4) 0.020(3) -0.001(3) -0.006(3)
P15 0.099(4) 0.027(2) 0.030(2) 0.0049(16) -0.009(2) -0.012(2)
C39 0.103(13) 0.066(11) 0.036(7) 0.001(8) 0.006(10) 0.007(10)
C40 0.064(6) 0.045(5) 0.051(6) 0.004(5) 0.011(5) -0.004(5)
C41 0.068(6) 0.047(5) 0.051(5) 0.004(5) 0.003(5) -0.003(5)
C42 0.063(6) 0.041(6) 0.050(4) 0.002(5) -0.001(5) -0.002(5)
C43 0.073(12) 0.068(13) 0.074(12) 0.003(11) -0.018(10) -0.002(10)
C44 0.065(8) 0.022(10) 0.062(8) -0.004(9) 0.007(6) 0.004(9)
C45 0.058(5) 0.034(5) 0.052(5) 0.004(5) 0.002(5) -0.004(5)
C46 0.062(5) 0.039(5) 0.050(5) 0.002(5) 0.003(5) -0.006(5)
C47 0.063(9) 0.050(8) 0.077(12) -0.005(10) -0.012(10) -0.014(8)
C48 0.081(10) 0.073(9) 0.081(11) 0.014(9) 0.034(8) -0.004(9)
C50 0.081(5) 0.050(5) 0.056(5) -0.003(5) 0.003(5) -0.002(5)
C54 0.079(5) 0.052(5) 0.058(6) -0.006(5) 0.005(5) -0.008(5)
C49 0.082(5) 0.051(5) 0.057(6) -0.002(6) 0.008(6) -0.010(5)
C52 0.085(5) 0.050(5) 0.054(6) 0.003(5) 0.008(5) -0.008(5)
C51 0.085(5) 0.050(5) 0.055(5) 0.003(5) 0.006(5) -0.002(5)
C53 0.095(12) 0.050(11) 0.064(12) 0.011(11) -0.003(11) 0.000(10)
C55 0.068(13) 0.051(11) 0.061(12) 0.010(10) -0.013(11) -0.023(11)
C56 0.083(13) 0.057(11) 0.063(11) -0.003(10) 0.004(12) -0.001(12)
C57 0.070(14) 0.062(14) 0.154(19) -0.013(16) 0.019(16) -0.011(13)
C58 0.087(12) 0.074(10) 0.059(11) -0.007(10) -0.001(10) -0.011(11)

loop_
_atom_type_symbol
_atom_type_description
_atom_type_scat_dispersion_real
_atom_type_scat_dispersion_imag
_atom_type_scat_source
C C 0.0181 0.0091 'International Tables Vol C Tables 4.2.6.8 and 6.1.1.4'
H H 0.0000 0.0000 'International Tables Vol C Tables 4.2.6.8 and 6.1.1.4'
Fe Fe -1.1336 3.1974 'International Tables Vol C Tables 4.2.6.8 and 6.1.1.4'
Mg Mg 0.1719 0.1771 'International Tables Vol C Tables 4.2.6.8 and 6.1.1.4'
O O 0.0492 0.0322 'International Tables Vol C Tables 4.2.6.8 and 6.1.1.4'
P P 0.2955 0.4335 'International Tables Vol C Tables 4.2.6.8 and 6.1.1.4'

loop_
_exptl_crystal_face_index_h
_exptl_crystal_face_index_k
_exptl_crystal_face_index_l
_exptl_crystal_face_perp_dist
-5 5 -6 0.1315
-1 4 21 0.0892
0 -3 -23 0.0212
5 -5 7 0.0894
0 9 -7 0.0407
0 -9 7 0.0962
-2 1 24 0.0949
5 6 0 0.0958
-5 -6 -2 0.1152
-2 4 22 0.0906
-7 3 4 0.1579
-6 0 -12 0.1274
-3 5 -17 0.0759
3 -8 4 0.0882
1 8 -10 0.0327
-3 -5 17 0.1202
-4 -8 2 0.0975
-1 7 -15 0.0484
5 -6 -8 0.0801
-3 -6 -16 0.0578
-1 -3 -22 0.0332

loop_
_geom_angle_atom_site_label_1
_geom_angle_atom_site_label_2
_geom_angle_atom_site_label_3
_geom_angle
_geom_angle_site_symmetry_1
_geom_angle_site_symmetry_3
_geom_angle_publ_flag
C1 Fe1 C2 39.8(6) . . ?
C1 Fe1 C12 66.9(7) . . ?
C4 Fe1 C1 39.7(6) . . ?
C4 Fe1 C2 66.8(4) . . ?
C4 Fe1 C11 41.7(5) . . ?
C4 Fe1 C12 67.7(4) . . ?
C11 Fe1 C1 68.0(7) . . ?
C11 Fe1 C2 66.7(4) . . ?
C11 Fe1 C12 39.6(4) . . ?
C12 Fe1 C2 39.1(4) . . ?
P13 Fe1 P12 54.4(7) . . ?
C40 Fe1 P12 104.3(8) . . ?
C40 Fe1 P13 140.5(9) . . ?
C40 Fe1 C41 37.7(8) . . ?
C40 Fe1 C42 66.6(10) . . ?
C41 Fe1 P12 102.6(9) . . ?
C41 Fe1 P13 108.6(7) . . ?
C41 Fe1 C42 39.1(10) . . ?
C42 Fe1 P12 129.1(9) . . ?
C42 Fe1 P13 99.6(7) . . ?
C45 Fe1 P12 168.7(15) . . ?
C45 Fe1 P13 125.3(12) . . ?
C45 Fe1 C40 68.6(15) . . ?
C45 Fe1 C41 66.3(15) . . ?
C45 Fe1 C42 40.5(13) . . ?
C45 Fe1 C46 42.5(13) . . ?
C46 Fe1 P12 136.6(11) . . ?
C46 Fe1 P13 167.5(9) . . ?
C46 Fe1 C40 40.5(9) . . ?
C46 Fe1 C41 65.9(9) . . ?
C46 Fe1 C42 68.9(9) . . ?
P3 Fe2 P1 92.43(7) . . ?
C3 Fe2 P1 98.8(3) . . ?
C3 Fe2 P3 164.5(3) . . ?
C3 Fe2 C5 67.4(3) . . ?
C3 Fe2 C6 66.6(3) . . ?
C3 Fe2 C9 40.6(4) . . ?
C5 Fe2 P1 162.2(2) . . ?
C5 Fe2 P3 103.4(2) . . ?
C5 Fe2 C6 40.6(3) . . ?
C5 Fe2 C9 67.5(4) . . ?
C6 Fe2 P1 145.6(3) . . ?
C6 Fe2 P3 98.2(3) . . ?
C9 Fe2 P1 109.9(4) . . ?
C9 Fe2 P3 125.1(4) . . ?
C9 Fe2 C6 38.9(3) . . ?
C21 Fe2 P1 120.9(3) . . ?
C21 Fe2 P3 139.0(3) . . ?
C21 Fe2 C3 39.9(4) . . ?
C21 Fe2 C5 41.3(3) . . ?
C21 Fe2 C6 68.4(4) . . ?
C21 Fe2 C9 68.4(4) . . ?
C50 Fe2 P1 145.8(11) . . ?
C50 Fe2 P3 107.3(10) . . ?
C50 Fe2 C52 63.8(9) . . ?
C50 Fe2 C51 37.8(7) . . ?
C54 Fe2 P1 147.8(11) . . ?
C54 Fe2 P3 116.5(9) . . ?
C54 Fe2 C50 40.8(7) . . ?
C54 Fe2 C49 41.0(6) . . ?
C54 Fe2 C52 65.6(8) . . ?
C54 Fe2 C51 65.4(10) . . ?
C49 Fe2 P1 106.9(9) . . ?
C49 Fe2 P3 152.3(10) . . ?
C49 Fe2 C50 66.9(7) . . ?
C49 Fe2 C52 38.0(6) . . ?
C49 Fe2 C51 63.8(9) . . ?
C52 Fe2 P1 90.3(9) . . ?
C52 Fe2 P3 165.0(11) . . ?
C52 Fe2 C51 36.7(6) . . ?
C51 Fe2 P1 108.2(11) . . ?
C51 Fe2 P3 129.1(11) . . ?
O1 Mg1 O3 165.57(17) . . ?
O1 Mg1 O4 97.65(16) . . ?
O1 Mg1 O5 91.78(17) . . ?
O1 Mg1 O6 94.56(16) . . ?
O2 Mg1 O1 79.55(16) . . ?
O2 Mg1 O3 92.44(16) . . ?
O2 Mg1 O4 92.87(18) . . ?
O2 Mg1 O5 99.15(19) . . ?
O2 Mg1 O6 168.48(18) . . ?
O3 Mg1 O4 94.70(17) . . ?
O3 Mg1 O5 77.56(17) . . ?
O3 Mg1 O6 95.28(17) . . ?
O5 Mg1 O4 165.90(19) . . ?
O6 Mg1 O4 78.00(18) . . ?
O6 Mg1 O5 90.87(18) . . ?
P2 P1 Fe2 62.49(7) . . ?
P2 P1 P4 106.90(9) . . ?
P4 P1 Fe2 89.39(8) . . ?
P1 P2 Fe2 62.18(7) . . ?
P3 P2 Fe2 62.30(7) . . ?
P3 P2 P1 102.51(10) . . ?
P2 P3 Fe2 63.04(7) . . ?
P5 P3 Fe2 63.51(8) . . ?
P5 P3 P2 105.04(10) . . ?
P5 P4 P1 92.53(9) . . ?
C15 P4 P1 109.6(2) . . ?
C15 P4 P5 109.5(2) . . ?
P3 P5 Fe2 62.32(7) . . ?
P3 P5 P4 107.36(10) . . ?
P4 P5 Fe2 89.87(8) . . ?
P7 P6 Fe1 63.0(2) . . ?
P7 P6 P10 102.6(3) . . ?
P10 P6 Fe1 61.5(2) . . ?
P6 P7 Fe1 62.6(2) . . ?
P8 P7 Fe1 62.93(9) . . ?
P8 P7 P6 103.9(3) . . ?
P7 P8 Fe1 62.99(9) . . ?
P7 P8 P9 107.95(14) . . ?
P9 P8 Fe1 89.80(10) . . ?
P8 P9 P10 91.90(11) . . ?
C18 P9 P8 109.2(3) . . ?
C18 P9 P10 107.6(3) . . ?
P6 P10 Fe1 63.0(2) . . ?
P6 P10 P9 107.4(2) . . ?
P9 P10 Fe1 90.49(12) . . ?
C8 O1 Mg1 128.2(4) . . ?
C8 O1 C10 112.6(5) . . ?
C10 O1 Mg1 113.1(3) . . ?
C19 O2 Mg1 113.7(3) . . ?
C19 O2 C23 111.0(5) . . ?
C23 O2 Mg1 129.5(4) . . ?
C13 O3 Mg1 128.6(4) . . ?
C29 O3 Mg1 116.3(4) . . ?
C29 O3 C13 113.6(5) . . ?
C14 O4 Mg1 128.0(4) . . ?
C14 O4 C16 111.6(5) . . ?
C16 O4 Mg1 113.2(4) . . ?
C20 O5 Mg1 128.9(4) . . ?
C25 O5 Mg1 113.8(4) . . ?
C25 O5 C20 112.3(5) . . ?
C22 O6 Mg1 128.0(4) . . ?
C22 O6 C24 111.1(5) . . ?
C24 O6 Mg1 113.3(4) . . ?
C33 O7 C28 111.4(7) . . ?
C2 C1 Fe1 71.9(9) . . ?
C2 C1 C7 123.3(13) . . ?
C4 C1 Fe1 67.9(8) . . ?
C4 C1 C2 108.0(14) . . ?
C4 C1 C7 128.7(16) . . ?
C7 C1 Fe1 128.3(13) . . ?
C1 C2 Fe1 68.2(7) . . ?
C1 C2 C27 127.8(12) . . ?
C12 C2 Fe1 69.2(6) . . ?
C12 C2 C1 107.7(10) . . ?
C12 C2 C27 124.5(11) . . ?
C27 C2 Fe1 130.3(9) . . ?
C26 O8 C38 111.3(8) . . ?
C9 C3 Fe2 71.2(5) . . ?
C9 C3 C34 126.2(10) . . ?
C21 C3 Fe2 69.3(5) . . ?
C21 C3 C9 109.9(7) . . ?
C21 C3 C34 123.9(10) . . ?
C34 C3 Fe2 128.0(7) . . ?
C1 C4 Fe1 72.3(8) . . ?
C1 C4 C11 108.1(11) . . ?
C1 C4 C30 124.9(14) . . ?
C11 C4 Fe1 69.2(6) . . ?
C11 C4 C30 127.0(12) . . ?
C30 C4 Fe1 125.9(8) . . ?
C6 C5 Fe2 69.8(5) . . ?
C6 C5 C21 105.9(7) . . ?
C6 C5 C32 124.7(8) . . ?
C21 C5 Fe2 67.1(4) . . ?
C21 C5 C32 129.3(8) . . ?
C32 C5 Fe2 126.1(6) . . ?
C5 C6 Fe2 69.6(5) . . ?
C5 C6 C17 126.8(10) . . ?
C9 C6 Fe2 70.4(5) . . ?
C9 C6 C5 109.4(7) . . ?
C9 C6 C17 123.5(11) . . ?
C17 C6 Fe2 131.5(10) . . ?
C1 C7 H7A 109.5 . . ?
C1 C7 H7B 109.5 . . ?
C1 C7 H7C 109.5 . . ?
H7A C7 H7B 109.5 . . ?
H7A C7 H7C 109.5 . . ?
H7B C7 H7C 109.5 . . ?
O1 C8 H8A 109.5 . . ?
O1 C8 H8B 109.5 . . ?
O1 C8 H8C 109.5 . . ?
H8A C8 H8B 109.5 . . ?
H8A C8 H8C 109.5 . . ?
H8B C8 H8C 109.5 . . ?
C3 C9 Fe2 68.2(5) . . ?
C3 C9 C31 123.6(11) . . ?
C6 C9 Fe2 70.7(5) . . ?
C6 C9 C3 107.0(8) . . ?
C6 C9 C31 129.2(11) . . ?
C31 C9 Fe2 129.7(11) . . ?
O1 C10 H10A 110.1 . . ?
O1 C10 H10B 110.1 . . ?
O1 C10 C19 108.0(5) . . ?
H10A C10 H10B 108.4 . . ?
C19 C10 H10A 110.1 . . ?
C19 C10 H10B 110.1 . . ?
C4 C11 Fe1 69.1(6) . . ?
C4 C11 C37 124.8(11) . . ?
C12 C11 Fe1 73.0(6) . . ?
C12 C11 C4 107.8(9) . . ?
C12 C11 C37 127.2(11) . . ?
C37 C11 Fe1 127.1(8) . . ?
C2 C12 Fe1 71.6(6) . . ?
C2 C12 C35 125.0(10) . . ?
C11 C12 Fe1 67.4(6) . . ?
C11 C12 C2 108.5(9) . . ?
C11 C12 C35 126.5(10) . . ?
C35 C12 Fe1 126.4(8) . . ?
O3 C13 H13A 109.5 . . ?
O3 C13 H13B 109.5 . . ?
O3 C13 H13C 109.5 . . ?
H13A C13 H13B 109.5 . . ?
H13A C13 H13C 109.5 . . ?
H13B C13 H13C 109.5 . . ?
O4 C14 H14A 109.5 . . ?
O4 C14 H14B 109.5 . . ?
O4 C14 H14C 109.5 . . ?
H14A C14 H14B 109.5 . . ?
H14A C14 H14C 109.5 . . ?
H14B C14 H14C 109.5 . . ?
P4 C15 H15A 109.5 . . ?
P4 C15 H15B 109.5 . . ?
P4 C15 H15C 109.5 . . ?
H15A C15 H15B 109.5 . . ?
H15A C15 H15C 109.5 . . ?
H15B C15 H15C 109.5 . . ?
O4 C16 H16A 110.5 . . ?
O4 C16 H16B 110.5 . . ?
O4 C16 C24 106.3(5) . . ?
H16A C16 H16B 108.7 . . ?
C24 C16 H16A 110.5 . . ?
C24 C16 H16B 110.5 . . ?
C6 C17 H17A 109.5 . . ?
C6 C17 H17B 109.5 . . ?
C6 C17 H17C 109.5 . . ?
H17A C17 H17B 109.5 . . ?
H17A C17 H17C 109.5 . . ?
H17B C17 H17C 109.5 . . ?
P9 C18 H18A 109.5 . . ?
P9 C18 H18B 109.5 . . ?
P9 C18 H18C 109.5 . . ?
H18D C18 H18E 109.5 . . ?
H18D C18 H18F 109.5 . . ?
H18E C18 H18F 109.5 . . ?
H18A C18 H18B 109.5 . . ?
H18A C18 H18C 109.5 . . ?
H18B C18 H18C 109.5 . . ?
P14 C18 H18D 109.5 . . ?
P14 C18 H18E 109.5 . . ?
P14 C18 H18F 109.5 . . ?
O2 C19 C10 107.1(5) . . ?
O2 C19 H19A 110.3 . . ?
O2 C19 H19B 110.3 . . ?
C10 C19 H19A 110.3 . . ?
C10 C19 H19B 110.3 . . ?
H19A C19 H19B 108.6 . . ?
O5 C20 H20A 109.5 . . ?
O5 C20 H20B 109.5 . . ?
O5 C20 H20C 109.5 . . ?
H20A C20 H20B 109.5 . . ?
H20A C20 H20C 109.5 . . ?
H20B C20 H20C 109.5 . . ?
C3 C21 Fe2 70.8(5) . . ?
C3 C21 C5 107.7(8) . . ?
C3 C21 C36 128.4(9) . . ?
C5 C21 Fe2 71.6(5) . . ?
C5 C21 C36 123.8(9) . . ?
C36 C21 Fe2 126.1(7) . . ?
O6 C22 H22A 109.5 . . ?
O6 C22 H22B 109.5 . . ?
O6 C22 H22C 109.5 . . ?
H22A C22 H22B 109.5 . . ?
H22A C22 H22C 109.5 . . ?
H22B C22 H22C 109.5 . . ?
O2 C23 H23A 109.5 . . ?
O2 C23 H23B 109.5 . . ?
O2 C23 H23C 109.5 . . ?
H23A C23 H23B 109.5 . . ?
H23A C23 H23C 109.5 . . ?
H23B C23 H23C 109.5 . . ?
O6 C24 C16 105.8(5) . . ?
O6 C24 H24A 110.6 . . ?
O6 C24 H24B 110.6 . . ?
C16 C24 H24A 110.6 . . ?
C16 C24 H24B 110.6 . . ?
H24A C24 H24B 108.7 . . ?
O5 C25 H25A 109.2 . . ?
O5 C25 H25B 109.2 . . ?
O5 C25 C29 111.9(5) . . ?
H25A C25 H25B 107.9 . . ?
C29 C25 H25A 109.2 . . ?
C29 C25 H25B 109.2 . . ?
O8 C26 H26A 109.5 . . ?
O8 C26 H26B 109.5 . . ?
O8 C26 C28 110.6(7) . . ?
H26A C26 H26B 108.1 . . ?
C28 C26 H26A 109.5 . . ?
C28 C26 H26B 109.5 . . ?
C2 C27 H27A 109.5 . . ?
C2 C27 H27B 109.5 . . ?
C2 C27 H27C 109.5 . . ?
H27A C27 H27B 109.5 . . ?
H27A C27 H27C 109.5 . . ?
H27B C27 H27C 109.5 . . ?
O7 C28 C26 109.9(7) . . ?
O7 C28 H28A 109.7 . . ?
O7 C28 H28B 109.7 . . ?
C26 C28 H28A 109.7 . . ?
C26 C28 H28B 109.7 . . ?
H28A C28 H28B 108.2 . . ?
O3 C29 C25 109.8(5) . . ?
O3 C29 H29A 109.7 . . ?
O3 C29 H29B 109.7 . . ?
C25 C29 H29A 109.7 . . ?
C25 C29 H29B 109.7 . . ?
H29A C29 H29B 108.2 . . ?
C4 C30 H30A 109.5 . . ?
C4 C30 H30B 109.5 . . ?
C4 C30 H30C 109.5 . . ?
H30A C30 H30B 109.5 . . ?
H30A C30 H30C 109.5 . . ?
H30B C30 H30C 109.5 . . ?
C9 C31 H31A 109.5 . . ?
C9 C31 H31B 109.5 . . ?
C9 C31 H31C 109.5 . . ?
H31A C31 H31B 109.5 . . ?
H31A C31 H31C 109.5 . . ?
H31B C31 H31C 109.5 . . ?
C5 C32 H32A 109.5 . . ?
C5 C32 H32B 109.5 . . ?
C5 C32 H32C 109.5 . . ?
H32A C32 H32B 109.5 . . ?
H32A C32 H32C 109.5 . . ?
H32B C32 H32C 109.5 . . ?
O7 C33 H33A 109.5 . . ?
O7 C33 H33B 109.5 . . ?
O7 C33 H33C 109.5 . . ?
H33A C33 H33B 109.5 . . ?
H33A C33 H33C 109.5 . . ?
H33B C33 H33C 109.5 . . ?
C3 C34 H34A 109.5 . . ?
C3 C34 H34B 109.5 . . ?
C3 C34 H34C 109.5 . . ?
H34A C34 H34B 109.5 . . ?
H34A C34 H34C 109.5 . . ?
H34B C34 H34C 109.5 . . ?
C12 C35 H35A 109.5 . . ?
C12 C35 H35B 109.5 . . ?
C12 C35 H35C 109.5 . . ?
H35A C35 H35B 109.5 . . ?
H35A C35 H35C 109.5 . . ?
H35B C35 H35C 109.5 . . ?
C21 C36 H36A 109.5 . . ?
C21 C36 H36B 109.5 . . ?
C21 C36 H36C 109.5 . . ?
H36A C36 H36B 109.5 . . ?
H36A C36 H36C 109.5 . . ?
H36B C36 H36C 109.5 . . ?
C11 C37 H37A 109.5 . . ?
C11 C37 H37B 109.5 . . ?
C11 C37 H37C 109.5 . . ?
H37A C37 H37B 109.5 . . ?
H37A C37 H37C 109.5 . . ?
H37B C37 H37C 109.5 . . ?
O8 C38 H38A 109.5 . . ?
O8 C38 H38B 109.5 . . ?
O8 C38 H38C 109.5 . . ?
H38A C38 H38B 109.5 . . ?
H38A C38 H38C 109.5 . . ?
H38B C38 H38C 109.5 . . ?
P12 P11 Fe1 60.9(7) . . ?
P12 P11 P15 102.4(8) . . ?
P15 P11 Fe1 61.1(2) . . ?
P11 P12 Fe1 67.5(6) . . ?
P11 P12 P13 106.4(10) . . ?
P13 P12 Fe1 61.8(7) . . ?
P12 P13 Fe1 63.8(6) . . ?
P12 P13 P14 106.3(6) . . ?
P14 P13 Fe1 90.2(4) . . ?
C18 P14 P13 117.9(6) . . ?
C18 P14 P15 109.7(4) . . ?
P13 P14 P15 92.7(3) . . ?
P11 P15 Fe1 65.1(2) . . ?
P14 P15 Fe1 88.0(2) . . ?
P14 P15 P11 105.3(3) . . ?
H39A C39 H39B 109.5 . . ?
H39A C39 H39C 109.5 . . ?
H39B C39 H39C 109.5 . . ?
C41 C39 H39A 109.5 . . ?
C41 C39 H39B 109.5 . . ?
C41 C39 H39C 109.5 . . ?
C41 C40 Fe1 74.3(15) . . ?
C41 C40 C46 109(2) . . ?
C41 C40 C48 128(2) . . ?
C46 C40 Fe1 67.9(13) . . ?
C46 C40 C48 122(2) . . ?
C48 C40 Fe1 126.6(16) . . ?
C39 C41 Fe1 127.7(17) . . ?
C40 C41 Fe1 68.0(13) . . ?
C40 C41 C39 125(2) . . ?
C40 C41 C42 112(2) . . ?
C42 C41 Fe1 70.7(14) . . ?
C42 C41 C39 123(2) . . ?
C41 C42 Fe1 70.2(13) . . ?
C41 C42 C43 129(3) . . ?
C41 C42 C45 104(2) . . ?
C43 C42 Fe1 128.5(19) . . ?
C45 C42 Fe1 63.6(18) . . ?
C45 C42 C43 127(3) . . ?
C42 C43 H43A 109.5 . . ?
C42 C43 H43B 109.5 . . ?
C42 C43 H43C 109.5 . . ?
H43A C43 H43B 109.5 . . ?
H43A C43 H43C 109.5 . . ?
H43B C43 H43C 109.5 . . ?
H44A C44 H44B 109.5 . . ?
H44A C44 H44C 109.5 . . ?
H44B C44 H44C 109.5 . . ?
C45 C44 H44A 109.5 . . ?
C45 C44 H44B 109.5 . . ?
C45 C44 H44C 109.5 . . ?
C42 C45 Fe1 75.8(18) . . ?
C42 C45 C44 120(3) . . ?
C42 C45 C46 109(3) . . ?
C44 C45 Fe1 122(3) . . ?
C46 C45 Fe1 70(2) . . ?
C46 C45 C44 130(3) . . ?
C40 C46 Fe1 71.6(14) . . ?
C40 C46 C45 106(2) . . ?
C40 C46 C47 131(3) . . ?
C45 C46 Fe1 67.7(18) . . ?
C45 C46 C47 123(2) . . ?
C47 C46 Fe1 123.6(18) . . ?
C46 C47 H47A 109.5 . . ?
C46 C47 H47B 109.5 . . ?
C46 C47 H47C 109.5 . . ?
H47A C47 H47B 109.5 . . ?
H47A C47 H47C 109.5 . . ?
H47B C47 H47C 109.5 . . ?
C40 C48 H48A 109.5 . . ?
C40 C48 H48B 109.5 . . ?
C40 C48 H48C 109.5 . . ?
H48A C48 H48B 109.5 . . ?
H48A C48 H48C 109.5 . . ?
H48B C48 H48C 109.5 . . ?
C54 C50 Fe2 64.9(14) . . ?
C54 C50 C51 108.0 . . ?
C54 C50 C56 128(4) . . ?
C51 C50 Fe2 77.6(15) . . ?
C51 C50 C56 123(4) . . ?
C56 C50 Fe2 113(4) . . ?
C50 C54 Fe2 74.2(17) . . ?
C50 C54 C58 123(3) . . ?
C49 C54 Fe2 73.6(16) . . ?
C49 C54 C50 108.0 . . ?
C49 C54 C58 129(3) . . ?
C58 C54 Fe2 124(2) . . ?
C54 C49 Fe2 65.4(15) . . ?
C54 C49 C57 140(3) . . ?
C52 C49 Fe2 77.8(15) . . ?
C52 C49 C54 108.0 . . ?
C52 C49 C57 111(3) . . ?
C57 C49 Fe2 130(2) . . ?
C49 C52 Fe2 64.2(13) . . ?
C49 C52 C51 108.0 . . ?
C51 C52 Fe2 72.0(15) . . ?
C55 C52 Fe2 128(3) . . ?
C55 C52 C49 130(3) . . ?
C55 C52 C51 122(3) . . ?
C50 C51 Fe2 64.6(13) . . ?
C50 C51 C53 118(4) . . ?
C52 C51 Fe2 71.3(14) . . ?
C52 C51 C50 108.0 . . ?
C52 C51 C53 131(4) . . ?
C53 C51 Fe2 113(4) . . ?
C51 C53 H53A 109.5 . . ?
C51 C53 H53B 109.5 . . ?
C51 C53 H53C 109.5 . . ?
H53A C53 H53B 109.5 . . ?
H53A C53 H53C 109.5 . . ?
H53B C53 H53C 109.5 . . ?
C52 C55 H55A 109.5 . . ?
C52 C55 H55B 109.5 . . ?
C52 C55 H55C 109.5 . . ?
H55A C55 H55B 109.5 . . ?
H55A C55 H55C 109.5 . . ?
H55B C55 H55C 109.5 . . ?
C50 C56 H56A 109.5 . . ?
C50 C56 H56B 109.5 . . ?
C50 C56 H56C 109.5 . . ?
H56A C56 H56B 109.5 . . ?
H56A C56 H56C 109.5 . . ?
H56B C56 H56C 109.5 . . ?
C49 C57 H57A 109.5 . . ?
C49 C57 H57B 109.5 . . ?
C49 C57 H57C 109.5 . . ?
H57A C57 H57B 109.5 . . ?
H57A C57 H57C 109.5 . . ?
H57B C57 H57C 109.5 . . ?
C54 C58 H58A 109.5 . . ?
C54 C58 H58B 109.5 . . ?
C54 C58 H58C 109.5 . . ?
H58A C58 H58B 109.5 . . ?
H58A C58 H58C 109.5 . . ?
H58B C58 H58C 109.5 . . ?

loop_
_geom_bond_atom_site_label_1
_geom_bond_atom_site_label_2
_geom_bond_distance
_geom_bond_site_symmetry_2
_geom_bond_publ_flag
Fe1 C1 2.105(17) . ?
Fe1 C2 2.154(12) . ?
Fe1 C4 2.047(13) . ?
Fe1 C11 2.049(11) . ?
Fe1 C12 2.122(10) . ?
Fe1 P12 2.30(2) . ?
Fe1 P13 2.254(6) . ?
Fe1 C40 2.05(2) . ?
Fe1 C41 2.13(3) . ?
Fe1 C42 2.14(3) . ?
Fe1 C45 1.97(4) . ?
Fe1 C46 2.00(3) . ?
Fe2 P1 2.3114(17) . ?
Fe2 P3 2.3026(18) . ?
Fe2 C3 2.054(10) . ?
Fe2 C5 2.095(8) . ?
Fe2 C6 2.098(11) . ?
Fe2 C9 2.095(11) . ?
Fe2 C21 2.034(10) . ?
Fe2 C50 2.09(4) . ?
Fe2 C54 1.97(3) . ?
Fe2 C49 2.08(3) . ?
Fe2 C52 2.25(4) . ?
Fe2 C51 2.26(4) . ?
Mg1 O1 2.054(4) . ?
Mg1 O2 2.051(4) . ?
Mg1 O3 2.064(4) . ?
Mg1 O4 2.083(4) . ?
Mg1 O5 2.078(4) . ?
Mg1 O6 2.076(4) . ?
P1 P2 2.150(2) . ?
P1 P4 2.187(3) . ?
P2 P3 2.121(3) . ?
P3 P5 2.108(3) . ?
P4 P5 2.151(3) . ?
P4 C15 1.859(7) . ?
P6 P7 2.135(7) . ?
P6 P10 2.155(8) . ?
P7 P8 2.126(4) . ?
P8 P9 2.163(4) . ?
P9 P10 2.175(4) . ?
P9 C18 1.885(7) . ?
O1 C8 1.422(7) . ?
O1 C10 1.445(7) . ?
O2 C19 1.439(7) . ?
O2 C23 1.440(7) . ?
O3 C13 1.438(7) . ?
O3 C29 1.420(8) . ?
O4 C14 1.431(8) . ?
O4 C16 1.442(8) . ?
O5 C20 1.440(8) . ?
O5 C25 1.412(7) . ?
O6 C22 1.426(8) . ?
O6 C24 1.454(8) . ?
O7 C28 1.401(9) . ?
O7 C33 1.378(10) . ?
C1 C2 1.45(2) . ?
C1 C4 1.411(19) . ?
C1 C7 1.52(3) . ?
C2 C12 1.433(15) . ?
C2 C27 1.510(13) . ?
O8 C26 1.400(10) . ?
O8 C38 1.421(12) . ?
C3 C9 1.441(12) . ?
C3 C21 1.395(12) . ?
C3 C34 1.518(13) . ?
C4 C11 1.458(17) . ?
C4 C30 1.526(19) . ?
C5 C6 1.456(12) . ?
C5 C21 1.456(11) . ?
C5 C32 1.500(12) . ?
C6 C9 1.396(11) . ?
C6 C17 1.49(2) . ?
C7 H7A 0.9800 . ?
C7 H7B 0.9800 . ?
C7 H7C 0.9800 . ?
C8 H8A 0.9800 . ?
C8 H8B 0.9800 . ?
C8 H8C 0.9800 . ?
C9 C31 1.52(2) . ?
C10 H10A 0.9900 . ?
C10 H10B 0.9900 . ?
C10 C19 1.519(9) . ?
C11 C12 1.415(14) . ?
C11 C37 1.512(17) . ?
C12 C35 1.493(16) . ?
C13 H13A 0.9800 . ?
C13 H13B 0.9800 . ?
C13 H13C 0.9800 . ?
C14 H14A 0.9800 . ?
C14 H14B 0.9800 . ?
C14 H14C 0.9800 . ?
C15 H15A 0.9800 . ?
C15 H15B 0.9800 . ?
C15 H15C 0.9800 . ?
C16 H16A 0.9900 . ?
C16 H16B 0.9900 . ?
C16 C24 1.518(10) . ?
C17 H17A 0.9800 . ?
C17 H17B 0.9800 . ?
C17 H17C 0.9800 . ?
C18 H18D 0.9800 . ?
C18 H18E 0.9800 . ?
C18 H18F 0.9800 . ?
C18 H18A 0.9800 . ?
C18 H18B 0.9800 . ?
C18 H18C 0.9800 . ?
C18 P14 1.764(8) . ?
C19 H19A 0.9900 . ?
C19 H19B 0.9900 . ?
C20 H20A 0.9800 . ?
C20 H20B 0.9800 . ?
C20 H20C 0.9800 . ?
C21 C36 1.499(13) . ?
C22 H22A 0.9800 . ?
C22 H22B 0.9800 . ?
C22 H22C 0.9800 . ?
C23 H23A 0.9800 . ?
C23 H23B 0.9800 . ?
C23 H23C 0.9800 . ?
C24 H24A 0.9900 . ?
C24 H24B 0.9900 . ?
C25 H25A 0.9900 . ?
C25 H25B 0.9900 . ?
C25 C29 1.457(11) . ?
C26 H26A 0.9900 . ?
C26 H26B 0.9900 . ?
C26 C28 1.479(11) . ?
C27 H27A 0.9800 . ?
C27 H27B 0.9800 . ?
C27 H27C 0.9800 . ?
C28 H28A 0.9900 . ?
C28 H28B 0.9900 . ?
C29 H29A 0.9900 . ?
C29 H29B 0.9900 . ?
C30 H30A 0.9800 . ?
C30 H30B 0.9800 . ?
C30 H30C 0.9800 . ?
C31 H31A 0.9800 . ?
C31 H31B 0.9800 . ?
C31 H31C 0.9800 . ?
C32 H32A 0.9800 . ?
C32 H32B 0.9800 . ?
C32 H32C 0.9800 . ?
C33 H33A 0.9800 . ?
C33 H33B 0.9800 . ?
C33 H33C 0.9800 . ?
C34 H34A 0.9800 . ?
C34 H34B 0.9800 . ?
C34 H34C 0.9800 . ?
C35 H35A 0.9800 . ?
C35 H35B 0.9800 . ?
C35 H35C 0.9800 . ?
C36 H36A 0.9800 . ?
C36 H36B 0.9800 . ?
C36 H36C 0.9800 . ?
C37 H37A 0.9800 . ?
C37 H37B 0.9800 . ?
C37 H37C 0.9800 . ?
C38 H38A 0.9800 . ?
C38 H38B 0.9800 . ?
C38 H38C 0.9800 . ?
P11 P12 2.056(18) . ?
P11 P15 2.157(11) . ?
P12 P13 2.08(3) . ?
P13 P14 2.150(13) . ?
P14 P15 2.150(9) . ?
C39 H39A 0.9800 . ?
C39 H39B 0.9800 . ?
C39 H39C 0.9800 . ?
C39 C41 1.52(3) . ?
C40 C41 1.35(3) . ?
C40 C46 1.40(3) . ?
C40 C48 1.54(3) . ?
C41 C42 1.43(3) . ?
C42 C43 1.46(4) . ?
C42 C45 1.43(4) . ?
C43 H43A 0.9800 . ?
C43 H43B 0.9800 . ?
C43 H43C 0.9800 . ?
C44 H44A 0.9800 . ?
C44 H44B 0.9800 . ?
C44 H44C 0.9800 . ?
C44 C45 1.47(6) . ?
C45 C46 1.44(5) . ?
C46 C47 1.47(3) . ?
C47 H47A 0.9800 . ?
C47 H47B 0.9800 . ?
C47 H47C 0.9800 . ?
C48 H48A 0.9800 . ?
C48 H48B 0.9800 . ?
C48 H48C 0.9800 . ?
C50 C54 1.4200 . ?
C50 C51 1.4200 . ?
C50 C56 1.60(9) . ?
C54 C49 1.4200 . ?
C54 C58 1.59(4) . ?
C49 C52 1.4200 . ?
C49 C57 1.70(5) . ?
C52 C51 1.4200 . ?
C52 C55 1.39(5) . ?
C51 C53 1.55(8) . ?
C53 H53A 0.9800 . ?
C53 H53B 0.9800 . ?
C53 H53C 0.9800 . ?
C55 H55A 0.9800 . ?
C55 H55B 0.9800 . ?
C55 H55C 0.9800 . ?
C56 H56A 0.9800 . ?
C56 H56B 0.9800 . ?
C56 H56C 0.9800 . ?
C57 H57A 0.9800 . ?
C57 H57B 0.9800 . ?
C57 H57C 0.9800 . ?
C58 H58A 0.9800 . ?
C58 H58B 0.9800 . ?
C58 H58C 0.9800 . ?

loop_
_geom_torsion_atom_site_label_1
_geom_torsion_atom_site_label_2
_geom_torsion_atom_site_label_3
_geom_torsion_atom_site_label_4
_geom_torsion
_geom_torsion_site_symmetry_1
_geom_torsion_site_symmetry_2
_geom_torsion_site_symmetry_3
_geom_torsion_site_symmetry_4
_geom_torsion_publ_flag
Fe1 C1 C2 C12 -58.1(9) . . . . ?
Fe1 C1 C2 C27 124.9(12) . . . . ?
Fe1 C1 C4 C11 60.3(8) . . . . ?
Fe1 C1 C4 C30 -121.9(11) . . . . ?
Fe1 C2 C12 C11 -57.5(7) . . . . ?
Fe1 C2 C12 C35 122.1(10) . . . . ?
Fe1 C4 C11 C12 63.1(7) . . . . ?
Fe1 C4 C11 C37 -121.4(11) . . . . ?
Fe1 C11 C12 C2 60.1(7) . . . . ?
Fe1 C11 C12 C35 -119.4(11) . . . . ?
Fe1 C40 C41 C39 121(2) . . . . ?
Fe1 C40 C41 C42 -57.1(17) . . . . ?
Fe1 C40 C46 C45 59(2) . . . . ?
Fe1 C40 C46 C47 -119(3) . . . . ?
Fe1 C41 C42 C43 124(3) . . . . ?
Fe1 C41 C42 C45 -55.0(19) . . . . ?
Fe1 C42 C45 C44 119(3) . . . . ?
Fe1 C42 C45 C46 -62(2) . . . . ?
Fe1 C45 C46 C40 -62.0(19) . . . . ?
Fe1 C45 C46 C47 117(2) . . . . ?
Fe2 C3 C9 C6 60.3(6) . . . . ?
Fe2 C3 C9 C31 -124.1(14) . . . . ?
Fe2 C3 C21 C5 -62.5(6) . . . . ?
Fe2 C3 C21 C36 121.3(10) . . . . ?
Fe2 C5 C6 C9 -59.3(6) . . . . ?
Fe2 C5 C6 C17 127.2(14) . . . . ?
Fe2 C5 C21 C3 62.0(6) . . . . ?
Fe2 C5 C21 C36 -121.6(9) . . . . ?
Fe2 C6 C9 C3 -58.7(6) . . . . ?
Fe2 C6 C9 C31 126.0(15) . . . . ?
Fe2 C50 C54 C49 66.4(15) . . . . ?
Fe2 C50 C54 C58 -120(3) . . . . ?
Fe2 C50 C51 C52 -58.2(14) . . . . ?
Fe2 C50 C51 C53 104(4) . . . . ?
Fe2 C54 C49 C52 66.8(17) . . . . ?
Fe2 C54 C49 C57 -124(4) . . . . ?
Fe2 C49 C52 C51 58.8(15) . . . . ?
Fe2 C49 C52 C55 -119(4) . . . . ?
Fe2 C52 C51 C50 54.1(12) . . . . ?
Fe2 C52 C51 C53 -105(5) . . . . ?
Mg1 O1 C10 C19 36.2(6) . . . . ?
Mg1 O2 C19 C10 37.3(6) . . . . ?
Mg1 O3 C29 C25 24.3(8) . . . . ?
Mg1 O4 C16 C24 41.2(6) . . . . ?
Mg1 O5 C25 C29 31.7(8) . . . . ?
Mg1 O6 C24 C16 40.8(6) . . . . ?
O1 C10 C19 O2 -46.8(7) . . . . ?
O4 C16 C24 O6 -51.8(7) . . . . ?
O5 C25 C29 O3 -35.7(9) . . . . ?
C1 C2 C12 Fe1 57.5(9) . . . . ?
C1 C2 C12 C11 0.0(13) . . . . ?
C1 C2 C12 C35 179.6(12) . . . . ?
C1 C4 C11 Fe1 -62.3(9) . . . . ?
C1 C4 C11 C12 0.8(13) . . . . ?
C1 C4 C11 C37 176.3(12) . . . . ?
C2 C1 C4 Fe1 -61.1(10) . . . . ?
C2 C1 C4 C11 -0.8(14) . . . . ?
C2 C1 C4 C30 177.0(12) . . . . ?
O8 C26 C28 O7 69.4(9) . . . . ?
C4 C1 C2 Fe1 58.6(9) . . . . ?
C4 C1 C2 C12 0.5(15) . . . . ?
C4 C1 C2 C27 -176.5(12) . . . . ?
C4 C11 C12 Fe1 -60.6(7) . . . . ?
C4 C11 C12 C2 -0.5(11) . . . . ?
C4 C11 C12 C35 179.9(10) . . . . ?
C5 C6 C9 Fe2 58.8(6) . . . . ?
C5 C6 C9 C3 0.1(9) . . . . ?
C5 C6 C9 C31 -175.2(14) . . . . ?
C6 C5 C21 Fe2 -59.3(6) . . . . ?
C6 C5 C21 C3 2.7(9) . . . . ?
C6 C5 C21 C36 179.0(9) . . . . ?
C7 C1 C2 Fe1 -124.5(17) . . . . ?
C7 C1 C2 C12 177.4(14) . . . . ?
C7 C1 C2 C27 0(2) . . . . ?
C7 C1 C4 Fe1 122.2(17) . . . . ?
C7 C1 C4 C11 -177.5(15) . . . . ?
C7 C1 C4 C30 0(2) . . . . ?
C8 O1 C10 C19 -169.0(5) . . . . ?
C9 C3 C21 Fe2 59.8(7) . . . . ?
C9 C3 C21 C5 -2.7(9) . . . . ?
C9 C3 C21 C36 -178.9(10) . . . . ?
C13 O3 C29 C25 -168.5(6) . . . . ?
C14 O4 C16 C24 -165.9(5) . . . . ?
C17 C6 C9 Fe2 -127.5(12) . . . . ?
C17 C6 C9 C3 173.8(13) . . . . ?
C17 C6 C9 C31 -1.5(19) . . . . ?
C20 O5 C25 C29 -170.8(6) . . . . ?
C21 C3 C9 Fe2 -58.6(6) . . . . ?
C21 C3 C9 C6 1.7(9) . . . . ?
C21 C3 C9 C31 177.3(13) . . . . ?
C21 C5 C6 Fe2 57.6(5) . . . . ?
C21 C5 C6 C9 -1.7(9) . . . . ?
C21 C5 C6 C17 -175.2(13) . . . . ?
C22 O6 C24 C16 -166.9(5) . . . . ?
C23 O2 C19 C10 -166.9(5) . . . . ?
C27 C2 C12 Fe1 -125.4(12) . . . . ?
C27 C2 C12 C11 177.1(11) . . . . ?
C27 C2 C12 C35 -3.3(17) . . . . ?
C30 C4 C11 Fe1 119.9(12) . . . . ?
C30 C4 C11 C12 -176.9(11) . . . . ?
C30 C4 C11 C37 -1.5(18) . . . . ?
C32 C5 C6 Fe2 -120.6(8) . . . . ?
C32 C5 C6 C9 -179.9(9) . . . . ?
C32 C5 C6 C17 6.6(17) . . . . ?
C32 C5 C21 Fe2 118.8(9) . . . . ?
C32 C5 C21 C3 -179.2(9) . . . . ?
C32 C5 C21 C36 -2.8(14) . . . . ?
C33 O7 C28 C26 -175.7(7) . . . . ?
C34 C3 C9 Fe2 123.8(10) . . . . ?
C34 C3 C9 C6 -175.9(10) . . . . ?
C34 C3 C9 C31 -0.3(17) . . . . ?
C34 C3 C21 Fe2 -122.6(10) . . . . ?
C34 C3 C21 C5 174.9(9) . . . . ?
C34 C3 C21 C36 -1.2(15) . . . . ?
C37 C11 C12 Fe1 124.1(12) . . . . ?
C37 C11 C12 C2 -175.8(11) . . . . ?
C37 C11 C12 C35 4.6(18) . . . . ?
C38 O8 C26 C28 178.8(8) . . . . ?
C39 C41 C42 Fe1 -123(2) . . . . ?
C39 C41 C42 C43 1(4) . . . . ?
C39 C41 C42 C45 -178(2) . . . . ?
C40 C41 C42 Fe1 55.5(17) . . . . ?
C40 C41 C42 C43 180(3) . . . . ?
C40 C41 C42 C45 1(3) . . . . ?
C41 C40 C46 Fe1 -63.1(17) . . . . ?
C41 C40 C46 C45 -4(3) . . . . ?
C41 C40 C46 C47 178(3) . . . . ?
C41 C42 C45 Fe1 59.4(18) . . . . ?
C41 C42 C45 C44 179(3) . . . . ?
C41 C42 C45 C46 -3(3) . . . . ?
C42 C45 C46 Fe1 66(2) . . . . ?
C42 C45 C46 C40 4(3) . . . . ?
C42 C45 C46 C47 -177(3) . . . . ?
C43 C42 C45 Fe1 -120(3) . . . . ?
C43 C42 C45 C44 0(5) . . . . ?
C43 C42 C45 C46 178(3) . . . . ?
C44 C45 C46 Fe1 -116(4) . . . . ?
C44 C45 C46 C40 -178(4) . . . . ?
C44 C45 C46 C47 1(5) . . . . ?
C46 C40 C41 Fe1 59.1(16) . . . . ?
C46 C40 C41 C39 -179(2) . . . . ?
C46 C40 C41 C42 2(3) . . . . ?
C48 C40 C41 Fe1 -125(2) . . . . ?
C48 C40 C41 C39 -3(4) . . . . ?
C48 C40 C41 C42 178(2) . . . . ?
C48 C40 C46 Fe1 120(2) . . . . ?
C48 C40 C46 C45 180(2) . . . . ?
C48 C40 C46 C47 1(4) . . . . ?
C50 C54 C49 Fe2 -66.8(17) . . . . ?
C50 C54 C49 C52 0.0 . . . . ?
C50 C54 C49 C57 169(4) . . . . ?
C54 C50 C51 Fe2 58.2(14) . . . . ?
C54 C50 C51 C52 0.0 . . . . ?
C54 C50 C51 C53 162(5) . . . . ?
C54 C49 C52 Fe2 -58.8(15) . . . . ?
C54 C49 C52 C51 0.0 . . . . ?
C54 C49 C52 C55 -178(4) . . . . ?
C49 C52 C51 Fe2 -54.1(12) . . . . ?
C49 C52 C51 C50 0.0 . . . . ?
C49 C52 C51 C53 -159(6) . . . . ?
C51 C50 C54 Fe2 -66.4(15) . . . . ?
C51 C50 C54 C49 0.0 . . . . ?
C51 C50 C54 C58 173(3) . . . . ?
C55 C52 C51 Fe2 124(3) . . . . ?
C55 C52 C51 C50 178(4) . . . . ?
C55 C52 C51 C53 19(5) . . . . ?
C56 C50 C54 Fe2 101(5) . . . . ?
C56 C50 C54 C49 168(5) . . . . ?
C56 C50 C54 C58 -19(6) . . . . ?
C56 C50 C51 Fe2 -110(5) . . . . ?
C56 C50 C51 C52 -168(5) . . . . ?
C56 C50 C51 C53 -6(6) . . . . ?
C57 C49 C52 Fe2 129(2) . . . . ?
C57 C49 C52 C51 -172(3) . . . . ?
C57 C49 C52 C55 10(5) . . . . ?
C58 C54 C49 Fe2 120(3) . . . . ?
C58 C54 C49 C52 -173(4) . . . . ?
C58 C54 C49 C57 -4(6) . . . . ?

loop_
_exptl_oxdiff_crystal_face_indexfrac_h
_exptl_oxdiff_crystal_face_indexfrac_k
_exptl_oxdiff_crystal_face_indexfrac_l
_exptl_oxdiff_crystal_face_x
_exptl_oxdiff_crystal_face_y
_exptl_oxdiff_crystal_face_z
-4.9904 5.0120 -6.0116 -0.2043 0.9321 0.1284
-0.9972 4.0042 20.9947 -0.0345 0.2000 -0.9491
-0.0007 -3.0019 -22.9969 -0.0163 -0.0088 1.0060
4.9903 -5.0120 7.0115 0.2168 -0.9380 -0.1674
0.0154 9.0025 -6.9995 -0.8979 0.4764 -0.0513
-0.0154 -9.0025 6.9995 0.8979 -0.4764 0.0513
-2.0024 1.0056 23.9920 0.3373 0.1682 -0.9431
5.0088 5.9911 0.0119 -0.8613 -0.3649 -0.2909
-5.0085 -5.9912 -2.0117 0.8364 0.3768 0.3689
-1.9973 4.0064 21.9921 0.0421 0.3250 -0.9732
-6.9951 3.0161 3.9823 0.2288 1.0382 -0.1601
-5.9971 0.0124 -12.0131 0.2355 0.8570 0.5578
-2.9888 5.0073 -17.0053 -0.4697 0.7353 0.5280
2.9863 -8.0088 4.0072 0.5780 -0.8033 0.0877
1.0142 7.9999 -9.9966 -0.9094 0.3149 0.0869
-3.0105 -4.9944 16.9907 0.8547 0.0506 -0.4386
-4.0125 -7.9938 1.9903 1.0022 0.1255 0.2700
-0.9862 7.0037 -15.0008 -0.7532 0.5581 0.3480
4.9913 -6.0129 -7.9865 0.1200 -0.8975 0.4542
-3.0063 -5.9961 -16.0050 0.5336 0.1977 0.8856
-1.0008 -2.9997 -21.9995 0.0603 0.1163 0.9819
